data_4134590
loop_
_publ_author_name
'Liu, Bo'
'B\"ockmann, Marcus'
'Jiang, Wei'
'Doltsinis, Nikos L.'
'Wang, Zhaohui'

_publ_section_title
;
 Perylene Diimide-Embedded Double [8]Helicenes.
;
_journal_name_full 'Journal of the American Chemical Society'
_journal_paper_doi 10.1021/jacs.0c00954
_journal_year 2020
_chemical_formula_sum 'C98 H78 N2 O4'
_chemical_formula_weight 1347.62
_space_group_crystal_system triclinic
_space_group_IT_number 2
_space_group_name_Hall '-P 1'
_space_group_name_H-M_alt 'P -1'
_atom_sites_solution_hydrogens mixed
_audit_creation_method SHELXL-2018/3
_cell_angle_alpha 85.6310(10)
_cell_angle_beta 83.5720(10)
_cell_angle_gamma 87.6860(10)
_cell_formula_units_Z 2
_cell_length_a 7.84580(10)
_cell_length_b 19.9207(2)
_cell_length_c 24.04610(10)
_cell_measurement_reflns_used 62618
_cell_measurement_temperature 169.99(10)
_cell_measurement_theta_max 74.6270
_cell_measurement_theta_min 2.7750
_cell_volume 3721.85(6)
_computing_structure_refinement 'SHELXL-2018/3 (Sheldrick, 2018)'
_diffrn_ambient_temperature 169.99(10)
_diffrn_measured_fraction_theta_full 0.992
_diffrn_measured_fraction_theta_max 0.992
_diffrn_measurement_device_type 'XtaLAB Synergy R, HyPix'
_diffrn_measurement_method '\w scans'
_diffrn_radiation_type CuK\a
_diffrn_radiation_wavelength 1.54184
_diffrn_reflns_av_R_equivalents 0.0385
_diffrn_reflns_av_unetI/netI 0.0148
_diffrn_reflns_Laue_measured_fraction_full 0.992
_diffrn_reflns_Laue_measured_fraction_max 0.992
_diffrn_reflns_limit_h_max 9
_diffrn_reflns_limit_h_min -9
_diffrn_reflns_limit_k_max 23
_diffrn_reflns_limit_k_min -23
_diffrn_reflns_limit_l_max 28
_diffrn_reflns_limit_l_min -28
_diffrn_reflns_number 130280
_diffrn_reflns_point_group_measured_fraction_full 0.992
_diffrn_reflns_point_group_measured_fraction_max 0.992
_diffrn_reflns_theta_full 66.496
_diffrn_reflns_theta_max 66.496
_diffrn_reflns_theta_min 2.225
_exptl_absorpt_coefficient_mu 0.560
_exptl_absorpt_correction_T_max 0.9725
_exptl_absorpt_correction_T_min 0.8680
_exptl_absorpt_correction_type multi-scan
_exptl_absorpt_process_details sadabs
_exptl_crystal_colour 'dark red'
_exptl_crystal_density_diffrn 1.203
_exptl_crystal_description cube
_exptl_crystal_F_000 1424
_exptl_crystal_size_max 0.260
_exptl_crystal_size_mid 0.250
_exptl_crystal_size_min 0.050
_refine_diff_density_max 1.308
_refine_diff_density_min -0.850
_refine_diff_density_rms 0.082
_refine_ls_extinction_method none
_refine_ls_goodness_of_fit_ref 1.890
_refine_ls_hydrogen_treatment constr
_refine_ls_matrix_type full
_refine_ls_number_parameters 937
_refine_ls_number_reflns 13037
_refine_ls_number_restraints 145
_refine_ls_restrained_S_all 2.059
_refine_ls_R_factor_all 0.1170
_refine_ls_R_factor_gt 0.1106
_refine_ls_shift/su_max 0.001
_refine_ls_shift/su_mean 0.000
_refine_ls_structure_factor_coef Fsqd
_refine_ls_weighting_details 'w=1/[\s^2^(Fo^2^)+(0.2000P)^2^] where P=(Fo^2^+2Fc^2^)/3'
_refine_ls_weighting_scheme calc
_refine_ls_wR_factor_gt 0.3784
_refine_ls_wR_factor_ref 0.3952
_reflns_Friedel_coverage 0.000
_reflns_number_gt 11141
_reflns_number_total 13037
_reflns_threshold_expression 'I > 2\s(I)'
_cod_data_source_file ja0c00954_si_003.cif
_cod_data_source_block tx352a_sq
_cod_database_code 4134590
_shelx_shelxl_version_number 2018/3
_shelx_space_group_comment
;
The symmetry employed for this shelxl refinement is uniquely defined
by the following loop, which should always be used as a source of
symmetry information in preference to the above space-group names.
They are only intended as comments.
;
_shelx_estimated_absorpt_t_min 0.868
_shelx_estimated_absorpt_t_max 0.973

loop_
_space_group_symop_operation_xyz
'x, y, z'
'-x, -y, -z'

loop_
_atom_site_label
_atom_site_type_symbol
_atom_site_fract_x
_atom_site_fract_y
_atom_site_fract_z
_atom_site_U_iso_or_equiv
_atom_site_adp_type
_atom_site_occupancy
_atom_site_site_symmetry_order
_atom_site_calc_flag
_atom_site_refinement_flags_posn
_atom_site_refinement_flags_adp
_atom_site_refinement_flags_occupancy
_atom_site_disorder_assembly
_atom_site_disorder_group
O1 O 0.0709(2) 0.48986(9) 0.33602(7) 0.0557(5) Uani 1 1 d . . . . .
O2 O 0.3789(3) 0.46758(10) 0.16640(8) 0.0681(6) Uani 1 1 d . . . . .
O3 O 0.8543(5) 0.99074(16) 0.16985(14) 0.1072(9) Uani 1 1 d . U . . .
O4 O 0.5399(4) 1.01577(11) 0.33763(10) 0.0869(8) Uani 1 1 d . . . . .
N1 N 0.2170(3) 0.47833(11) 0.25033(9) 0.0528(5) Uani 1 1 d . . . . .
N2 N 0.6938(5) 1.00547(14) 0.25224(13) 0.0846(9) Uani 1 1 d . . . . .
C1 C 0.1679(3) 0.51424(13) 0.29787(10) 0.0470(6) Uani 1 1 d . . . . .
C2 C 0.2373(3) 0.58148(12) 0.29898(10) 0.0443(5) Uani 1 1 d . . . . .
C3 C 0.2030(3) 0.61659(12) 0.34626(9) 0.0425(5) Uani 1 1 d . . . . .
H3 H 0.133153 0.597830 0.376835 0.051 Uiso 1 1 calc R U . . .
C4 C 0.2721(3) 0.68100(12) 0.34943(9) 0.0415(5) Uani 1 1 d . . . . .
C5 C 0.2499(3) 0.71673(12) 0.39998(9) 0.0431(5) Uani 1 1 d . . . . .
C6 C 0.2674(3) 0.78667(13) 0.39563(10) 0.0464(6) Uani 1 1 d . . . . .
C7 C 0.3600(3) 0.81870(12) 0.34564(10) 0.0470(6) Uani 1 1 d . . . . .
C8 C 0.4160(4) 0.88579(13) 0.34304(11) 0.0543(6) Uani 1 1 d . . . . .
H8 H 0.380930 0.912363 0.372659 0.065 Uiso 1 1 calc R U . . .
C9 C 0.5200(4) 0.91226(14) 0.29816(12) 0.0588(7) Uani 1 1 d . . . . .
C10 C 0.5817(5) 0.98143(16) 0.29895(15) 0.0731(9) Uani 1 1 d . . . . .
C11 C 0.7494(5) 0.96835(19) 0.20644(15) 0.0831(11) Uani 1 1 d . . . . .
C12 C 0.6812(4) 0.90109(15) 0.20490(13) 0.0620(7) Uani 1 1 d . . . . .
C13 C 0.7241(4) 0.86477(15) 0.15954(12) 0.0601(7) Uani 1 1 d . . . . .
H13 H 0.797659 0.883082 0.129725 0.072 Uiso 1 1 calc R U . . .
C14 C 0.6605(3) 0.80013(13) 0.15626(11) 0.0498(6) Uani 1 1 d . . . . .
C15 C 0.6923(3) 0.76305(14) 0.10622(10) 0.0509(6) Uani 1 1 d . . . . .
C16 C 0.5995(3) 0.70548(12) 0.10172(10) 0.0455(5) Uani 1 1 d . . . . .
C17 C 0.5168(3) 0.67136(12) 0.15279(10) 0.0455(6) Uani 1 1 d . . . . .
C18 C 0.4715(3) 0.60350(12) 0.15620(10) 0.0468(6) Uani 1 1 d . . . . .
H18 H 0.501736 0.578326 0.125375 0.056 Uiso 1 1 calc R U . . .
C19 C 0.3844(3) 0.57325(13) 0.20342(9) 0.0463(6) Uani 1 1 d . . . . .
C20 C 0.3302(4) 0.50307(14) 0.20456(10) 0.0535(6) Uani 1 1 d . . . . .
C21 C 0.3398(3) 0.61028(12) 0.25136(9) 0.0421(5) Uani 1 1 d . . . . .
C22 C 0.3961(3) 0.67623(12) 0.25090(9) 0.0421(5) Uani 1 1 d . . . . .
C23 C 0.4887(3) 0.70683(12) 0.20201(10) 0.0444(6) Uani 1 1 d . . . . .
C24 C 0.5518(3) 0.77222(12) 0.20290(10) 0.0448(6) Uani 1 1 d . . . . .
C25 C 0.5102(3) 0.80896(13) 0.25115(10) 0.0474(6) Uani 1 1 d . . . . .
C26 C 0.4089(3) 0.78021(12) 0.29937(10) 0.0440(5) Uani 1 1 d . . . . .
C27 C 0.3580(3) 0.71219(12) 0.30039(9) 0.0422(5) Uani 1 1 d . . . . .
C28 C 0.5692(3) 0.87433(13) 0.25135(11) 0.0523(6) Uani 1 1 d . . . . .
C29 C 0.1972(3) 0.82426(13) 0.44166(11) 0.0534(6) Uani 1 1 d . . . . .
H29 H 0.206854 0.870787 0.439409 0.064 Uiso 1 1 calc R U . . .
C30 C 0.1166(4) 0.79232(14) 0.48862(11) 0.0560(6) Uani 1 1 d . . . . .
H30 H 0.056158 0.817786 0.515602 0.067 Uiso 1 1 calc R U . . .
C31 C 0.1221(3) 0.72148(14) 0.49752(10) 0.0511(6) Uani 1 1 d . . . . .
C32 C 0.2079(3) 0.68291(12) 0.45530(9) 0.0445(5) Uani 1 1 d . . . . .
C33 C 0.2552(3) 0.61387(13) 0.47024(9) 0.0457(5) Uani 1 1 d . . . . .
C34 C 0.1632(3) 0.58161(13) 0.51759(9) 0.0495(6) Uani 1 1 d . . . . .
C35 C 0.0574(3) 0.62033(15) 0.55628(10) 0.0569(7) Uani 1 1 d . . . . .
H35 H -0.005011 0.598764 0.587227 0.068 Uiso 1 1 calc R U . . .
C36 C 0.0475(4) 0.68775(15) 0.54825(11) 0.0576(7) Uani 1 1 d . . . . .
H36 H -0.008936 0.712810 0.576235 0.069 Uiso 1 1 calc R U . . .
C37 C 0.1738(3) 0.50995(14) 0.52625(11) 0.0543(6) Uani 1 1 d . . . . .
H37 H 0.117825 0.488600 0.558543 0.065 Uiso 1 1 calc R U . . .
C38 C 0.2648(3) 0.47307(14) 0.48765(11) 0.0542(6) Uani 1 1 d . . . . .
H38 H 0.254265 0.426587 0.489962 0.065 Uiso 1 1 calc R U . . .
C39 C 0.3776(3) 0.50472(13) 0.44316(10) 0.0501(6) Uani 1 1 d . . . . .
C40 C 0.3906(3) 0.57545(12) 0.43946(9) 0.0462(5) Uani 1 1 d . . . . .
C41 C 0.5362(3) 0.60442(13) 0.40473(10) 0.0489(6) Uani 1 1 d . . . . .
C42 C 0.6203(3) 0.56593(15) 0.36183(11) 0.0562(7) Uani 1 1 d . . . . .
C43 C 0.5826(4) 0.49732(15) 0.36129(12) 0.0620(7) Uani 1 1 d . . . . .
H43 H 0.631943 0.472832 0.331846 0.074 Uiso 1 1 calc R U . . .
C44 C 0.4755(4) 0.46626(15) 0.40300(11) 0.0585(7) Uani 1 1 d . . . . .
H44 H 0.466518 0.419701 0.405140 0.070 Uiso 1 1 calc R U . . .
C45 C 0.6097(3) 0.66803(14) 0.41360(11) 0.0527(6) Uani 1 1 d . . . . .
C46 C 0.7321(3) 0.69688(16) 0.37150(12) 0.0619(7) Uani 1 1 d . . . . .
C47 C 0.7929(4) 0.66157(19) 0.32478(13) 0.0708(9) Uani 1 1 d . . . . .
H47 H 0.866455 0.682086 0.296035 0.085 Uiso 1 1 calc R U . . .
C48 C 0.7448(4) 0.59759(19) 0.32126(12) 0.0686(8) Uani 1 1 d . . . . .
H48 H 0.794295 0.573528 0.291580 0.082 Uiso 1 1 calc R U . . .
C49 C 0.7976(4) 0.76111(19) 0.37876(16) 0.0760(8) Uani 1 1 d . U . . .
H49 H 0.873186 0.781326 0.350437 0.091 Uiso 1 1 calc R U . . .
C50 C 0.7509(4) 0.79371(18) 0.42695(17) 0.0788(9) Uani 1 1 d . U . . .
H50 H 0.790139 0.836425 0.430574 0.095 Uiso 1 1 calc R U . . .
C51 C 0.6445(4) 0.76170(16) 0.46994(15) 0.0682(8) Uani 1 1 d . . . . .
H51 H 0.618650 0.781961 0.503582 0.082 Uiso 1 1 calc R U . . .
C52 C 0.5762(3) 0.70029(14) 0.46368(12) 0.0556(6) Uani 1 1 d . . . . .
H52 H 0.506198 0.679816 0.493414 0.067 Uiso 1 1 calc R U . . .
C53 C 0.8190(3) 0.78451(15) 0.06133(11) 0.0560(6) Uani 1 1 d . . . . .
H53 H 0.881490 0.822621 0.063911 0.067 Uiso 1 1 calc R U . . .
C54 C 0.8467(4) 0.74925(16) 0.01563(11) 0.0611(7) Uani 1 1 d . . . . .
H54 H 0.940888 0.758776 -0.010442 0.073 Uiso 1 1 calc R U . . .
C55 C 0.7347(4) 0.69728(15) 0.00600(11) 0.0577(7) Uani 1 1 d . . . . .
C56 C 0.5958(3) 0.68133(13) 0.04718(9) 0.0480(6) Uani 1 1 d . . . . .
C57 C 0.4567(3) 0.64358(14) 0.03021(10) 0.0534(6) Uani 1 1 d . . . . .
C58 C 0.4944(4) 0.60662(15) -0.01736(11) 0.0608(7) Uani 1 1 d . . . . .
C59 C 0.6484(4) 0.61693(17) -0.05398(11) 0.0686(8) Uani 1 1 d . . . . .
H59 H 0.673271 0.591018 -0.084615 0.082 Uiso 1 1 calc R U . . .
C60 C 0.7570(4) 0.66359(17) -0.04454(12) 0.0678(8) Uani 1 1 d . . . . .
H60 H 0.848538 0.674246 -0.071370 0.081 Uiso 1 1 calc R U . . .
C61 C 0.3777(5) 0.55699(17) -0.02814(13) 0.0709(8) Uani 1 1 d . . . . .
H61 H 0.401028 0.532686 -0.059797 0.085 Uiso 1 1 calc R U . . .
C62 C 0.2339(5) 0.54508(18) 0.00723(14) 0.0743(9) Uani 1 1 d . . . . .
H62 H 0.166782 0.509069 0.002175 0.089 Uiso 1 1 calc R U . . .
C63 C 0.1838(4) 0.58683(18) 0.05208(13) 0.0688(8) Uani 1 1 d . . . . .
C64 C 0.0373(5) 0.5733(2) 0.09061(15) 0.0824(9) Uani 1 1 d . U . . .
H64 H -0.028674 0.536698 0.086349 0.099 Uiso 1 1 calc R U . . .
C65 C -0.0080(4) 0.6123(2) 0.13297(15) 0.0846(10) Uani 1 1 d . U . . .
H65 H -0.094355 0.598700 0.160788 0.101 Uiso 1 1 calc R U . . .
C66 C 0.0742(4) 0.6746(2) 0.13632(13) 0.0789(10) Uani 1 1 d . . . . .
C67 C 0.0188(5) 0.7169(3) 0.17932(15) 0.0956(12) Uani 1 1 d . U . . .
H67 H -0.064669 0.702016 0.207625 0.115 Uiso 1 1 calc R U . . .
C68 C 0.0815(5) 0.7770(3) 0.18078(15) 0.0971(12) Uani 1 1 d . U . . .
H68 H 0.052644 0.801478 0.212122 0.117 Uiso 1 1 calc R U . . .
C69 C 0.1955(5) 0.8055(2) 0.13370(14) 0.0778(10) Uani 1 1 d . . . . .
C70 C 0.2401(6) 0.8731(2) 0.12913(19) 0.0997(14) Uani 1 1 d . . . . .
H70 H 0.207493 0.899624 0.158929 0.120 Uiso 1 1 calc R U . . .
C71 C 0.3301(7) 0.9006(2) 0.0820(2) 0.1061(15) Uani 1 1 d . . . . .
H71 H 0.359470 0.945561 0.080030 0.127 Uiso 1 1 calc R U . . .
C72 C 0.3795(6) 0.86144(19) 0.03614(17) 0.0884(11) Uani 1 1 d . . . . .
H72 H 0.437756 0.880730 0.003369 0.106 Uiso 1 1 calc R U . . .
C73 C 0.3412(4) 0.79541(16) 0.04028(13) 0.0666(8) Uani 1 1 d . . . . .
H73 H 0.373378 0.769918 0.009770 0.080 Uiso 1 1 calc R U . . .
C74 C 0.2530(4) 0.76364(17) 0.08990(12) 0.0655(8) Uani 1 1 d . . . . .
C75 C 0.2076(4) 0.69331(17) 0.09476(11) 0.0618(7) Uani 1 1 d . . . . .
C76 C 0.2850(4) 0.64280(15) 0.05878(10) 0.0572(7) Uani 1 1 d . . . . .
C77 C 0.1426(5) 0.41136(17) 0.24814(14) 0.0790(9) Uani 1 1 d D U . . .
H77 H 0.215480 0.397321 0.214977 0.095 Uiso 1 1 calc R U . . .
C78 C -0.0186(9) 0.4189(3) 0.2228(4) 0.177(3) Uani 1 1 d D U . . .
H78C H -0.003414 0.453131 0.191922 0.212 Uiso 1 1 calc R U . . .
H78D H -0.105136 0.436399 0.250538 0.212 Uiso 1 1 calc R U . . .
C79 C -0.0894(8) 0.3588(3) 0.2012(3) 0.1289(18) Uani 1 1 d D U . . .
H79A H -0.141305 0.330512 0.232732 0.155 Uiso 1 1 calc R U . . .
H79B H 0.004095 0.332863 0.182393 0.155 Uiso 1 1 calc R U . . .
C80 C -0.2214(10) 0.3766(4) 0.1611(3) 0.155(2) Uani 1 1 d D U . . .
H80A H -0.300830 0.410770 0.176450 0.186 Uiso 1 1 calc R U . . .
H80B H -0.164183 0.395637 0.125875 0.186 Uiso 1 1 calc R U . . .
C81 C -0.3190(9) 0.3179(3) 0.1500(2) 0.135(2) Uani 1 1 d D U . . .
H81A H -0.429843 0.333372 0.138823 0.162 Uiso 1 1 calc R U . . .
H81B H -0.338793 0.288827 0.184173 0.162 Uiso 1 1 calc R U . . .
C82 C -0.2257(6) 0.2791(3) 0.10527(18) 0.1070(14) Uani 1 1 d D U . . .
H82A H -0.213976 0.307376 0.071002 0.160 Uiso 1 1 d R U . . .
H82B H -0.288426 0.240036 0.100072 0.160 Uiso 1 1 d R U . . .
H82C H -0.114026 0.265236 0.115412 0.160 Uiso 1 1 d R U . . .
C83 C 0.1972(8) 0.3577(2) 0.2882(3) 0.1340(19) Uani 1 1 d D U . . .
H83A H 0.136308 0.365620 0.324607 0.161 Uiso 1 1 calc R U . . .
H83B H 0.157234 0.315606 0.277351 0.161 Uiso 1 1 calc R U . . .
C84 C 0.3760(6) 0.3474(2) 0.29574(18) 0.1000(13) Uani 1 1 d D U . . .
H84A H 0.411078 0.386163 0.313141 0.120 Uiso 1 1 calc R U . . .
H84B H 0.439688 0.347347 0.258764 0.120 Uiso 1 1 calc R U . . .
C85 C 0.4308(8) 0.2870(3) 0.3286(3) 0.137(2) Uani 1 1 d D U . . .
H85A H 0.352635 0.283152 0.362796 0.165 Uiso 1 1 calc R U . . .
H85B H 0.411982 0.248745 0.307607 0.165 Uiso 1 1 calc R U . . .
C86 C 0.6032(9) 0.2785(3) 0.3449(4) 0.156(3) Uani 1 1 d D U . . .
H86A H 0.622032 0.316622 0.366035 0.187 Uiso 1 1 calc R U . . .
H86B H 0.681585 0.282469 0.310704 0.187 Uiso 1 1 calc R U . . .
C87 C 0.6568(10) 0.2172(3) 0.3779(3) 0.147(2) Uani 1 1 d D U . . .
H87A H 0.779564 0.211437 0.373266 0.221 Uiso 1 1 d R U . . .
H87B H 0.606324 0.178877 0.365056 0.221 Uiso 1 1 d R U . . .
H87C H 0.617795 0.221227 0.416786 0.221 Uiso 1 1 d R U . . .
C88 C 0.7538(7) 1.0744(2) 0.2523(2) 0.1129(17) Uani 1 1 d D U . . .
H88 H 0.702052 1.086329 0.289437 0.135 Uiso 1 1 calc R U . . .
C89 C 0.9397(10) 1.0797(4) 0.2590(4) 0.187(3) Uani 1 1 d D U . . .
H89A H 0.954866 1.124432 0.270642 0.224 Uiso 1 1 calc R U . . .
H89B H 1.002413 1.077407 0.222003 0.224 Uiso 1 1 calc R U . . .
C90 C 1.0270(13) 1.0306(5) 0.2981(6) 0.224(5) Uani 1 1 d D U . . .
H90A H 0.960849 0.990054 0.302111 0.269 Uiso 1 1 calc R U . . .
H90B H 1.137618 1.018814 0.278421 0.269 Uiso 1 1 calc R U . . .
C91 C 1.060(2) 1.0448(9) 0.3561(6) 0.312(7) Uani 1 1 d D U . . .
H91A H 1.130358 1.007964 0.370979 0.375 Uiso 1 1 calc R U . . .
H91B H 0.951439 1.045478 0.379652 0.375 Uiso 1 1 calc R U . . .
C92 C 1.149(3) 1.1105(9) 0.3608(8) 0.335(8) Uani 1 1 d D U . . .
H92A H 1.066872 1.148087 0.357719 0.402 Uiso 1 1 calc R U . . .
H92B H 1.240369 1.116619 0.330479 0.402 Uiso 1 1 calc R U . . .
C93 C 1.222(2) 1.1091(10) 0.4172(8) 0.368(11) Uani 1 1 d D U . . .
H93A H 1.336890 1.090034 0.413908 0.552 Uiso 1 1 d R U . . .
H93B H 1.153731 1.084854 0.447168 0.552 Uiso 1 1 d R U . . .
H93C H 1.224551 1.155523 0.425008 0.552 Uiso 1 1 d R U . . .
C94 C 0.6604(13) 1.1233(3) 0.2157(5) 0.213(4) Uani 1 1 d D U . . .
H94A H 0.671795 1.167043 0.229842 0.256 Uiso 1 1 calc R U . . .
H94B H 0.726383 1.124412 0.179080 0.256 Uiso 1 1 calc R U . . .
C95 C 0.4826(13) 1.1204(4) 0.2055(5) 0.212(4) Uani 1 1 d D U . . .
H95A H 0.422456 1.107230 0.241881 0.255 Uiso 1 1 calc R U . . .
H95B H 0.479784 1.081779 0.183355 0.255 Uiso 1 1 calc R U . . .
C96 C 0.3664(15) 1.1713(4) 0.1801(5) 0.228(4) Uani 1 1 d D U . . .
H96A H 0.413268 1.215373 0.181234 0.274 Uiso 1 1 calc R U . . .
H96B H 0.256388 1.170880 0.202965 0.274 Uiso 1 1 calc R U . . .
C97 C 0.337(2) 1.1617(5) 0.1208(5) 0.254(5) Uani 1 1 d D U . . .
H97A H 0.445030 1.167656 0.097545 0.305 Uiso 1 1 calc R U . . .
H97B H 0.258440 1.197488 0.108938 0.305 Uiso 1 1 calc R U . . .
C98 C 0.266(3) 1.0955(7) 0.1083(7) 0.315(9) Uani 1 1 d D U . . .
H98A H 0.301865 1.088621 0.069626 0.472 Uiso 1 1 d R U . . .
H98B H 0.144125 1.091321 0.115686 0.472 Uiso 1 1 d R U . . .
H98C H 0.322235 1.062301 0.131726 0.472 Uiso 1 1 d R U . . .

loop_
_atom_site_aniso_label
_atom_site_aniso_U_11
_atom_site_aniso_U_22
_atom_site_aniso_U_33
_atom_site_aniso_U_23
_atom_site_aniso_U_13
_atom_site_aniso_U_12
O1 0.0566(10) 0.0631(10) 0.0452(10) -0.0031(8) 0.0047(8) -0.0048(8)
O2 0.0986(16) 0.0586(10) 0.0448(10) -0.0142(8) 0.0111(10) -0.0048(10)
O3 0.1193(16) 0.0984(14) 0.1000(15) -0.0161(12) 0.0233(13) -0.0365(13)
O4 0.121(2) 0.0636(12) 0.0733(14) -0.0225(11) 0.0170(14) -0.0170(12)
N1 0.0623(13) 0.0576(12) 0.0380(11) -0.0061(9) -0.0009(9) -0.0040(10)
N2 0.104(2) 0.0659(15) 0.0800(19) -0.0149(14) 0.0213(16) -0.0242(15)
C1 0.0458(12) 0.0603(14) 0.0353(11) -0.0041(10) -0.0068(9) 0.0019(10)
C2 0.0413(12) 0.0539(13) 0.0363(11) 0.0015(9) -0.0040(9) 0.0062(9)
C3 0.0379(11) 0.0552(12) 0.0338(11) 0.0005(9) -0.0045(8) 0.0026(9)
C4 0.0353(11) 0.0533(12) 0.0350(11) -0.0018(9) -0.0038(8) 0.0070(9)
C5 0.0377(11) 0.0588(13) 0.0321(11) -0.0028(9) -0.0036(8) 0.0042(9)
C6 0.0423(12) 0.0579(13) 0.0385(12) -0.0065(10) -0.0029(9) 0.0069(10)
C7 0.0463(12) 0.0512(12) 0.0428(12) -0.0040(10) -0.0046(10) 0.0067(10)
C8 0.0587(15) 0.0555(14) 0.0476(14) -0.0086(11) 0.0007(11) 0.0040(11)
C9 0.0654(17) 0.0527(14) 0.0573(15) -0.0052(12) -0.0021(13) 0.0001(12)
C10 0.086(2) 0.0602(16) 0.0709(19) -0.0118(14) 0.0067(17) -0.0104(15)
C11 0.098(3) 0.077(2) 0.071(2) -0.0087(16) 0.0197(19) -0.0300(19)
C12 0.0662(17) 0.0610(15) 0.0569(16) -0.0043(12) 0.0040(13) -0.0074(13)
C13 0.0604(16) 0.0677(16) 0.0489(14) 0.0011(12) 0.0066(12) -0.0066(12)
C14 0.0446(12) 0.0599(14) 0.0433(13) 0.0002(10) -0.0018(10) 0.0009(10)
C15 0.0450(13) 0.0652(14) 0.0400(13) 0.0028(10) 0.0007(10) 0.0028(11)
C16 0.0398(11) 0.0586(13) 0.0360(11) -0.0002(9) -0.0013(9) 0.0093(10)
C17 0.0421(12) 0.0572(13) 0.0352(11) 0.0002(9) -0.0002(9) 0.0072(10)
C18 0.0496(13) 0.0566(13) 0.0333(11) -0.0072(9) -0.0009(9) 0.0079(10)
C19 0.0503(13) 0.0557(13) 0.0325(11) -0.0036(9) -0.0052(9) 0.0058(10)
C20 0.0635(16) 0.0572(14) 0.0386(12) -0.0030(10) -0.0029(11) 0.0026(12)
C21 0.0425(12) 0.0532(12) 0.0301(11) -0.0040(9) -0.0046(9) 0.0076(9)
C22 0.0405(12) 0.0520(12) 0.0330(11) 0.0005(9) -0.0057(9) 0.0071(9)
C23 0.0409(12) 0.0551(13) 0.0365(12) -0.0013(10) -0.0053(9) 0.0075(10)
C24 0.0412(12) 0.0551(13) 0.0367(12) 0.0000(10) -0.0034(9) 0.0063(10)
C25 0.0453(13) 0.0561(13) 0.0390(12) 0.0003(10) -0.0021(10) 0.0042(10)
C26 0.0420(12) 0.0539(13) 0.0349(11) -0.0019(9) -0.0039(9) 0.0082(10)
C27 0.0380(11) 0.0528(12) 0.0349(11) -0.0015(9) -0.0055(9) 0.0092(9)
C28 0.0529(14) 0.0558(14) 0.0460(14) -0.0018(11) 0.0025(11) -0.0009(11)
C29 0.0544(14) 0.0580(13) 0.0475(13) -0.0106(11) -0.0017(11) 0.0035(11)
C30 0.0550(14) 0.0661(15) 0.0458(13) -0.0166(11) 0.0048(11) 0.0062(11)
C31 0.0457(13) 0.0677(15) 0.0395(12) -0.0096(10) 0.0015(10) -0.0012(11)
C32 0.0379(11) 0.0633(13) 0.0318(10) -0.0057(9) 0.0000(8) 0.0004(9)
C33 0.0420(12) 0.0635(13) 0.0322(11) -0.0032(9) -0.0064(9) -0.0018(10)
C34 0.0440(12) 0.0690(15) 0.0362(11) -0.0008(10) -0.0076(9) -0.0063(10)
C35 0.0519(14) 0.0806(17) 0.0370(12) -0.0028(11) 0.0028(10) -0.0103(12)
C36 0.0576(15) 0.0763(17) 0.0377(12) -0.0094(11) 0.0047(11) -0.0053(12)
C37 0.0495(13) 0.0696(15) 0.0444(13) 0.0072(11) -0.0113(10) -0.0130(11)
C38 0.0516(14) 0.0628(14) 0.0500(14) 0.0040(11) -0.0190(11) -0.0037(11)
C39 0.0463(12) 0.0617(14) 0.0437(13) 0.0002(10) -0.0154(10) 0.0033(10)
C40 0.0441(12) 0.0590(13) 0.0360(11) -0.0022(9) -0.0101(9) 0.0039(10)
C41 0.0438(12) 0.0642(14) 0.0373(11) 0.0024(10) -0.0063(9) 0.0094(10)
C42 0.0448(13) 0.0791(17) 0.0431(13) -0.0005(11) -0.0066(10) 0.0160(12)
C43 0.0600(16) 0.0765(17) 0.0498(15) -0.0138(12) -0.0105(12) 0.0236(13)
C44 0.0627(16) 0.0634(15) 0.0508(14) -0.0049(11) -0.0164(12) 0.0105(12)
C45 0.0390(12) 0.0700(15) 0.0476(13) 0.0087(11) -0.0081(10) 0.0020(11)
C46 0.0378(12) 0.0865(19) 0.0580(16) 0.0139(14) -0.0049(11) 0.0028(12)
C47 0.0440(14) 0.100(2) 0.0613(17) 0.0192(16) 0.0066(12) 0.0064(14)
C48 0.0491(15) 0.103(2) 0.0486(15) 0.0020(14) 0.0013(12) 0.0231(15)
C49 0.0501(15) 0.089(2) 0.0849(19) 0.0297(15) -0.0103(14) -0.0151(14)
C50 0.0650(19) 0.078(2) 0.095(2) 0.0145(15) -0.0246(16) -0.0211(15)
C51 0.0608(17) 0.0679(16) 0.0783(19) 0.0013(14) -0.0206(14) -0.0077(13)
C52 0.0446(13) 0.0682(15) 0.0542(14) 0.0025(12) -0.0097(11) -0.0022(11)
C53 0.0530(14) 0.0696(15) 0.0435(13) 0.0001(11) 0.0016(11) -0.0051(12)
C54 0.0517(14) 0.0834(18) 0.0442(14) 0.0002(12) 0.0098(11) -0.0054(13)
C55 0.0565(15) 0.0749(16) 0.0388(13) -0.0034(11) 0.0056(11) 0.0002(12)
C56 0.0480(13) 0.0608(13) 0.0326(11) 0.0002(9) 0.0025(9) 0.0033(10)
C57 0.0570(15) 0.0663(15) 0.0353(11) 0.0038(10) -0.0026(10) -0.0011(11)
C58 0.0696(17) 0.0744(17) 0.0384(12) -0.0048(11) -0.0055(11) -0.0027(13)
C59 0.083(2) 0.0816(19) 0.0388(13) -0.0092(12) 0.0071(13) -0.0031(16)
C60 0.0715(19) 0.086(2) 0.0428(14) -0.0079(13) 0.0123(13) -0.0062(15)
C61 0.086(2) 0.0790(19) 0.0488(15) -0.0089(13) -0.0108(14) -0.0043(16)
C62 0.082(2) 0.084(2) 0.0605(17) -0.0002(15) -0.0205(15) -0.0216(17)
C63 0.0594(16) 0.095(2) 0.0517(15) 0.0143(14) -0.0136(13) -0.0089(15)
C64 0.0654(19) 0.119(3) 0.0613(17) 0.0207(15) -0.0142(14) -0.0176(18)
C65 0.0530(16) 0.131(3) 0.0625(18) 0.0261(15) 0.0020(14) -0.0008(18)
C66 0.0512(16) 0.133(3) 0.0464(15) 0.0116(16) 0.0004(12) 0.0209(18)
C67 0.064(2) 0.160(3) 0.0550(18) 0.003(2) 0.0033(15) 0.041(2)
C68 0.079(2) 0.154(3) 0.0569(18) -0.027(2) -0.0119(17) 0.059(2)
C69 0.072(2) 0.101(3) 0.0602(18) -0.0128(16) -0.0161(15) 0.0387(18)
C70 0.117(3) 0.110(3) 0.077(2) -0.034(2) -0.034(2) 0.057(3)
C71 0.133(4) 0.080(2) 0.114(4) -0.025(2) -0.052(3) 0.032(2)
C72 0.106(3) 0.076(2) 0.082(2) 0.0021(17) -0.020(2) 0.0138(19)
C73 0.0715(18) 0.0719(17) 0.0565(16) -0.0038(13) -0.0128(13) 0.0123(14)
C74 0.0562(16) 0.088(2) 0.0517(15) -0.0048(13) -0.0121(12) 0.0221(14)
C75 0.0475(14) 0.093(2) 0.0425(13) 0.0060(13) -0.0082(11) 0.0123(13)
C76 0.0534(14) 0.0801(17) 0.0368(12) 0.0076(11) -0.0081(10) -0.0006(12)
C77 0.099(2) 0.0766(18) 0.0633(18) -0.0230(13) 0.0041(16) -0.0282(17)
C78 0.146(5) 0.117(4) 0.290(7) -0.064(5) -0.089(5) -0.016(3)
C79 0.126(4) 0.139(4) 0.124(4) 0.001(3) -0.021(3) -0.024(3)
C80 0.187(6) 0.162(5) 0.121(4) -0.027(4) -0.043(4) 0.037(5)
C81 0.189(6) 0.135(4) 0.079(3) -0.009(3) -0.003(3) -0.009(4)
C82 0.095(3) 0.150(4) 0.075(2) -0.006(2) -0.002(2) -0.014(3)
C83 0.146(5) 0.065(2) 0.195(5) -0.004(2) -0.042(4) 0.000(3)
C84 0.132(4) 0.089(2) 0.083(2) 0.0043(19) -0.024(2) -0.030(2)
C85 0.130(4) 0.102(3) 0.182(6) -0.008(4) -0.033(4) 0.004(3)
C86 0.171(6) 0.129(4) 0.178(6) 0.030(4) -0.090(5) -0.007(4)
C87 0.185(6) 0.132(4) 0.136(5) -0.027(4) -0.075(4) 0.050(4)
C88 0.149(4) 0.080(2) 0.106(3) -0.024(2) 0.035(3) -0.053(3)
C89 0.203(7) 0.135(5) 0.227(7) -0.013(5) -0.021(6) -0.081(5)
C90 0.175(7) 0.187(8) 0.330(14) -0.025(9) -0.094(9) -0.062(6)
C91 0.230(12) 0.310(14) 0.398(16) -0.009(14) -0.061(13) 0.017(11)
C92 0.252(15) 0.360(17) 0.401(19) -0.041(17) -0.085(14) 0.052(13)
C93 0.312(19) 0.42(2) 0.38(2) -0.185(18) -0.049(17) 0.186(17)
C94 0.311(12) 0.076(3) 0.270(10) 0.002(5) -0.104(9) -0.058(5)
C95 0.280(11) 0.099(4) 0.268(9) 0.040(5) -0.101(8) -0.029(6)
C96 0.328(12) 0.139(6) 0.222(9) -0.009(6) -0.050(9) -0.017(7)
C97 0.377(15) 0.179(8) 0.213(10) 0.007(7) -0.066(11) -0.025(9)
C98 0.40(2) 0.240(12) 0.301(16) -0.058(11) 0.024(16) -0.089(13)

loop_
_atom_type_symbol
_atom_type_description
_atom_type_scat_dispersion_real
_atom_type_scat_dispersion_imag
_atom_type_scat_source
C C 0.0181 0.0091 'International Tables Vol C Tables 4.2.6.8 and 6.1.1.4'
H H 0.0000 0.0000 'International Tables Vol C Tables 4.2.6.8 and 6.1.1.4'
N N 0.0311 0.0180 'International Tables Vol C Tables 4.2.6.8 and 6.1.1.4'
O O 0.0492 0.0322 'International Tables Vol C Tables 4.2.6.8 and 6.1.1.4'

loop_
_geom_angle_atom_site_label_1
_geom_angle_atom_site_label_2
_geom_angle_atom_site_label_3
_geom_angle
_geom_angle_site_symmetry_1
_geom_angle_site_symmetry_3
_geom_angle_publ_flag
C1 N1 C20 123.4(2) . . ?
C1 N1 C77 117.9(2) . . ?
C20 N1 C77 118.7(2) . . ?
C11 N2 C10 124.3(3) . . ?
C11 N2 C88 118.5(3) . . ?
C10 N2 C88 117.2(3) . . ?
O1 C1 N1 120.1(2) . . ?
O1 C1 C2 122.2(2) . . ?
N1 C1 C2 117.7(2) . . ?
C3 C2 C21 120.0(2) . . ?
C3 C2 C1 119.9(2) . . ?
C21 C2 C1 120.2(2) . . ?
C2 C3 C4 121.4(2) . . ?
C27 C4 C3 118.2(2) . . ?
C27 C4 C5 119.0(2) . . ?
C3 C4 C5 122.8(2) . . ?
C6 C5 C4 118.9(2) . . ?
C6 C5 C32 118.6(2) . . ?
C4 C5 C32 122.5(2) . . ?
C5 C6 C29 118.6(2) . . ?
C5 C6 C7 119.5(2) . . ?
C29 C6 C7 121.9(2) . . ?
C26 C7 C8 118.3(2) . . ?
C26 C7 C6 118.9(2) . . ?
C8 C7 C6 122.6(2) . . ?
C9 C8 C7 121.6(2) . . ?
C8 C9 C28 120.7(2) . . ?
C8 C9 C10 119.3(3) . . ?
C28 C9 C10 120.0(3) . . ?
O4 C10 N2 121.1(3) . . ?
O4 C10 C9 122.0(3) . . ?
N2 C10 C9 116.9(3) . . ?
O3 C11 N2 120.3(3) . . ?
O3 C11 C12 121.3(3) . . ?
N2 C11 C12 118.3(3) . . ?
C13 C12 C28 120.3(3) . . ?
C13 C12 C11 120.3(3) . . ?
C28 C12 C11 119.4(3) . . ?
C12 C13 C14 122.0(2) . . ?
C13 C14 C24 118.1(2) . . ?
C13 C14 C15 122.9(2) . . ?
C24 C14 C15 118.9(2) . . ?
C16 C15 C53 119.5(2) . . ?
C16 C15 C14 119.9(2) . . ?
C53 C15 C14 120.7(2) . . ?
C15 C16 C56 118.4(2) . . ?
C15 C16 C17 118.6(2) . . ?
C56 C16 C17 123.0(2) . . ?
C18 C17 C23 118.3(2) . . ?
C18 C17 C16 122.8(2) . . ?
C23 C17 C16 118.8(2) . . ?
C19 C18 C17 122.2(2) . . ?
C18 C19 C21 119.9(2) . . ?
C18 C19 C20 120.8(2) . . ?
C21 C19 C20 119.2(2) . . ?
O2 C20 N1 120.5(2) . . ?
O2 C20 C19 121.2(2) . . ?
N1 C20 C19 118.3(2) . . ?
C22 C21 C19 119.1(2) . . ?
C22 C21 C2 120.2(2) . . ?
C19 C21 C2 120.7(2) . . ?
C21 C22 C23 120.4(2) . . ?
C21 C22 C27 118.9(2) . . ?
C23 C22 C27 120.7(2) . . ?
C24 C23 C17 120.7(2) . . ?
C24 C23 C22 119.9(2) . . ?
C17 C23 C22 119.5(2) . . ?
C23 C24 C25 119.7(2) . . ?
C23 C24 C14 120.1(2) . . ?
C25 C24 C14 120.3(2) . . ?
C28 C25 C24 119.5(2) . . ?
C28 C25 C26 119.6(2) . . ?
C24 C25 C26 120.9(2) . . ?
C7 C26 C27 120.3(2) . . ?
C7 C26 C25 120.2(2) . . ?
C27 C26 C25 119.5(2) . . ?
C4 C27 C26 120.3(2) . . ?
C4 C27 C22 120.7(2) . . ?
C26 C27 C22 119.1(2) . . ?
C25 C28 C9 119.5(2) . . ?
C25 C28 C12 119.5(2) . . ?
C9 C28 C12 120.9(2) . . ?
C30 C29 C6 120.3(2) . . ?
C29 C30 C31 121.7(2) . . ?
C30 C31 C32 118.9(2) . . ?
C30 C31 C36 122.0(2) . . ?
C32 C31 C36 119.0(2) . . ?
C31 C32 C33 118.3(2) . . ?
C31 C32 C5 117.5(2) . . ?
C33 C32 C5 124.1(2) . . ?
C34 C33 C32 117.6(2) . . ?
C34 C33 C40 118.0(2) . . ?
C32 C33 C40 124.4(2) . . ?
C33 C34 C35 120.0(2) . . ?
C33 C34 C37 119.7(2) . . ?
C35 C34 C37 120.2(2) . . ?
C36 C35 C34 120.3(2) . . ?
C35 C36 C31 121.0(2) . . ?
C38 C37 C34 120.1(2) . . ?
C37 C38 C39 120.8(2) . . ?
C40 C39 C44 119.7(2) . . ?
C40 C39 C38 119.2(2) . . ?
C44 C39 C38 121.1(2) . . ?
C39 C40 C41 117.9(2) . . ?
C39 C40 C33 117.3(2) . . ?
C41 C40 C33 124.8(2) . . ?
C42 C41 C40 117.9(2) . . ?
C42 C41 C45 117.7(2) . . ?
C40 C41 C45 124.3(2) . . ?
C43 C42 C41 119.3(2) . . ?
C43 C42 C48 121.9(3) . . ?
C41 C42 C48 118.8(3) . . ?
C44 C43 C42 121.3(2) . . ?
C43 C44 C39 120.1(3) . . ?
C52 C45 C46 117.6(3) . . ?
C52 C45 C41 123.3(2) . . ?
C46 C45 C41 118.9(2) . . ?
C47 C46 C45 120.4(3) . . ?
C47 C46 C49 120.6(3) . . ?
C45 C46 C49 119.0(3) . . ?
C48 C47 C46 120.2(3) . . ?
C47 C48 C42 122.0(3) . . ?
C50 C49 C46 121.2(3) . . ?
C49 C50 C51 118.8(3) . . ?
C52 C51 C50 121.2(3) . . ?
C51 C52 C45 121.6(3) . . ?
C54 C53 C15 119.6(3) . . ?
C53 C54 C55 121.6(2) . . ?
C56 C55 C60 120.0(3) . . ?
C56 C55 C54 118.6(2) . . ?
C60 C55 C54 121.4(2) . . ?
C55 C56 C16 117.6(2) . . ?
C55 C56 C57 117.4(2) . . ?
C16 C56 C57 125.0(2) . . ?
C58 C57 C76 118.8(2) . . ?
C58 C57 C56 117.1(2) . . ?
C76 C57 C56 124.1(2) . . ?
C57 C58 C59 120.9(3) . . ?
C57 C58 C61 119.1(3) . . ?
C59 C58 C61 120.0(2) . . ?
C60 C59 C58 120.3(3) . . ?
C59 C60 C55 120.9(3) . . ?
C62 C61 C58 120.7(3) . . ?
C61 C62 C63 121.0(3) . . ?
C64 C63 C62 121.5(3) . . ?
C64 C63 C76 119.3(3) . . ?
C62 C63 C76 119.2(3) . . ?
C65 C64 C63 121.2(4) . . ?
C64 C65 C66 121.1(3) . . ?
C67 C66 C75 120.8(4) . . ?
C67 C66 C65 120.6(3) . . ?
C75 C66 C65 118.6(3) . . ?
C68 C67 C66 122.0(4) . . ?
C67 C68 C69 120.5(3) . . ?
C70 C69 C74 119.8(4) . . ?
C70 C69 C68 122.1(3) . . ?
C74 C69 C68 117.9(4) . . ?
C71 C70 C69 121.2(3) . . ?
C70 C71 C72 120.4(4) . . ?
C73 C72 C71 119.3(4) . . ?
C72 C73 C74 122.2(3) . . ?
C69 C74 C73 116.8(3) . . ?
C69 C74 C75 119.9(3) . . ?
C73 C74 C75 123.1(3) . . ?
C66 C75 C76 118.6(3) . . ?
C66 C75 C74 116.6(3) . . ?
C76 C75 C74 124.7(2) . . ?
C63 C76 C57 117.3(3) . . ?
C63 C76 C75 117.0(3) . . ?
C57 C76 C75 125.7(3) . . ?
C78 C77 C83 128.6(5) . . ?
C78 C77 N1 110.0(4) . . ?
C83 C77 N1 116.4(3) . . ?
C77 C78 C79 119.0(5) . . ?
C78 C79 C80 113.3(5) . . ?
C81 C80 C79 112.8(6) . . ?
C80 C81 C82 111.4(5) . . ?
C84 C83 C77 120.2(5) . . ?
C83 C84 C85 119.1(4) . . ?
C86 C85 C84 121.8(5) . . ?
C85 C86 C87 121.2(6) . . ?
N2 C88 C94 112.3(4) . . ?
N2 C88 C89 115.4(4) . . ?
C94 C88 C89 122.8(5) . . ?
C88 C89 C90 120.9(6) . . ?
C91 C90 C89 124.1(11) . . ?
C90 C91 C92 115.6(11) . . ?
C91 C92 C93 109.9(12) . . ?
C95 C94 C88 126.2(6) . . ?
C94 C95 C96 131.3(7) . . ?
C95 C96 C97 115.3(10) . . ?
C96 C97 C98 118.1(10) . . ?

loop_
_geom_bond_atom_site_label_1
_geom_bond_atom_site_label_2
_geom_bond_distance
_geom_bond_site_symmetry_2
_geom_bond_publ_flag
O1 C1 1.209(3) . ?
O2 C20 1.219(3) . ?
O3 C11 1.208(4) . ?
O4 C10 1.205(4) . ?
N1 C1 1.404(3) . ?
N1 C20 1.406(3) . ?
N1 C77 1.485(4) . ?
N2 C11 1.393(4) . ?
N2 C10 1.412(4) . ?
N2 C88 1.470(4) . ?
C1 C2 1.470(4) . ?
C2 C3 1.375(3) . ?
C2 C21 1.420(3) . ?
C3 C4 1.423(3) . ?
C4 C27 1.405(3) . ?
C4 C5 1.445(3) . ?
C5 C6 1.400(3) . ?
C5 C32 1.454(3) . ?
C6 C29 1.430(3) . ?
C6 C7 1.451(3) . ?
C7 C26 1.409(3) . ?
C7 C8 1.418(4) . ?
C8 C9 1.364(4) . ?
C9 C28 1.413(4) . ?
C9 C10 1.481(4) . ?
C11 C12 1.467(4) . ?
C12 C13 1.358(4) . ?
C12 C28 1.425(4) . ?
C13 C14 1.410(4) . ?
C14 C24 1.422(3) . ?
C14 C15 1.452(4) . ?
C15 C16 1.400(4) . ?
C15 C53 1.435(3) . ?
C16 C56 1.435(3) . ?
C16 C17 1.456(3) . ?
C17 C18 1.406(4) . ?
C17 C23 1.416(3) . ?
C18 C19 1.369(3) . ?
C19 C21 1.419(3) . ?
C19 C20 1.475(4) . ?
C21 C22 1.402(4) . ?
C22 C23 1.420(3) . ?
C22 C27 1.432(3) . ?
C23 C24 1.415(4) . ?
C24 C25 1.419(3) . ?
C25 C28 1.400(4) . ?
C25 C26 1.426(3) . ?
C26 C27 1.426(4) . ?
C29 C30 1.358(4) . ?
C30 C31 1.411(4) . ?
C31 C32 1.414(3) . ?
C31 C36 1.425(4) . ?
C32 C33 1.439(4) . ?
C33 C34 1.404(3) . ?
C33 C40 1.451(3) . ?
C34 C35 1.426(4) . ?
C34 C37 1.427(4) . ?
C35 C36 1.343(4) . ?
C37 C38 1.351(4) . ?
C38 C39 1.433(4) . ?
C39 C40 1.412(4) . ?
C39 C44 1.417(4) . ?
C40 C41 1.450(4) . ?
C41 C42 1.420(4) . ?
C41 C45 1.453(4) . ?
C42 C43 1.411(4) . ?
C42 C48 1.430(4) . ?
C43 C44 1.362(4) . ?
C45 C52 1.402(4) . ?
C45 C46 1.420(4) . ?
C46 C47 1.399(5) . ?
C46 C49 1.428(5) . ?
C47 C48 1.355(5) . ?
C49 C50 1.378(6) . ?
C50 C51 1.386(5) . ?
C51 C52 1.380(4) . ?
C53 C54 1.342(4) . ?
C54 C55 1.433(4) . ?
C55 C56 1.417(3) . ?
C55 C60 1.423(4) . ?
C56 C57 1.461(4) . ?
C57 C58 1.405(4) . ?
C57 C76 1.442(4) . ?
C58 C59 1.425(4) . ?
C58 C61 1.431(4) . ?
C59 C60 1.335(5) . ?
C61 C62 1.353(5) . ?
C62 C63 1.423(5) . ?
C63 C64 1.414(5) . ?
C63 C76 1.424(5) . ?
C64 C65 1.335(6) . ?
C65 C66 1.433(6) . ?
C66 C67 1.404(6) . ?
C66 C75 1.405(4) . ?
C67 C68 1.318(7) . ?
C68 C69 1.456(6) . ?
C69 C70 1.396(6) . ?
C69 C74 1.417(4) . ?
C70 C71 1.356(7) . ?
C71 C72 1.410(6) . ?
C72 C73 1.355(5) . ?
C73 C74 1.428(4) . ?
C74 C75 1.452(5) . ?
C75 C76 1.448(4) . ?
C77 C78 1.461(6) . ?
C77 C83 1.468(6) . ?
C78 C79 1.493(6) . ?
C79 C80 1.508(7) . ?
C80 C81 1.480(7) . ?
C81 C82 1.482(6) . ?
C83 C84 1.439(6) . ?
C84 C85 1.464(6) . ?
C85 C86 1.450(7) . ?
C86 C87 1.479(6) . ?
C88 C94 1.489(7) . ?
C88 C89 1.494(7) . ?
C89 C90 1.505(8) . ?
C90 C91 1.496(9) . ?
C91 C92 1.523(9) . ?
C92 C93 1.529(10) . ?
C94 C95 1.448(8) . ?
C95 C96 1.478(8) . ?
C96 C97 1.497(8) . ?
C97 C98 1.513(9) . ?
